data_2311084
loop_
_publ_author_name
'van Genderen, E.'
'Clabbers, M. T. B.'
'Das, P. P.'
'Stewart, A.'
'Nederlof, I.'
'Barentsen, K. C.'
'Portillo, Q.'
'Pannu, N. S.'
'Nicolopoulos, S.'
'Gruene, T.'
'Abrahams, J. P.'

_publ_section_title
;
 <i>Ab initio</i> structure determination of nanocrystals of organic
 pharmaceutical compounds by electron diffraction at room temperature
 using a Timepix quantum area direct electron detector
;
_journal_issue 2
_journal_name_full 'Acta Crystallographica Section A'
_journal_page_first 236
_journal_page_last 242
_journal_paper_doi 10.1107/S2053273315022500
_journal_volume 72
_journal_year 2016
_chemical_formula_sum 'C6 H5 N O2'
_chemical_formula_weight 123.12
_space_group_crystal_system monoclinic
_space_group_IT_number 14
_space_group_name_Hall '-P 2ybc'
_space_group_name_H-M_alt 'P 1 21/c 1'
_symmetry_space_group_name_Hall '-P 2ybc'
_symmetry_space_group_name_H-M 'P 1 21/c 1'
_atom_sites_solution_hydrogens geom
_audit_creation_method SHELXL-2014/8
_cell_angle_alpha 90
_cell_angle_beta 114.45(14)
_cell_angle_gamma 90
_cell_formula_units_Z 4
_cell_length_a 7.41(3)
_cell_length_b 11.692(2)
_cell_length_c 7.377(11)
_cell_measurement_temperature 293(2)
_cell_volume 582(3)
_computing_structure_refinement 'SHELXL-2014/8 (Sheldrick, 2014)'
_diffrn_ambient_temperature 293(2)
_diffrn_measured_fraction_theta_full 0.392
_diffrn_measured_fraction_theta_max 0.390
_diffrn_measurement_device_type
;
 Philips EM30 LaB6 Electron Microscope with Timepix Detector
;
_diffrn_radiation_type electron
_diffrn_radiation_wavelength 0.02508
_diffrn_reflns_av_R_equivalents 0.2703
_diffrn_reflns_limit_h_max 5
_diffrn_reflns_limit_h_min 0
_diffrn_reflns_limit_k_max 0
_diffrn_reflns_limit_k_min -15
_diffrn_reflns_limit_l_max 8
_diffrn_reflns_limit_l_min -8
_diffrn_reflns_number 1337
_diffrn_reflns_theta_full 0.862
_diffrn_reflns_theta_max 0.953
_diffrn_reflns_theta_min 0.123
_exptl_absorpt_coefficient_mu 0.108
_exptl_absorpt_correction_type empirical
_exptl_crystal_density_diffrn 1.406
_exptl_crystal_description 'data merged from 2 nanocrystals'
_exptl_crystal_F_000 256
_refine_diff_density_max 0.550
_refine_diff_density_min -0.816
_refine_ls_extinction_method none
_refine_ls_goodness_of_fit_ref 2.216
_refine_ls_hydrogen_treatment mixed
_refine_ls_matrix_type full
_refine_ls_number_parameters 39
_refine_ls_number_reflns 552
_refine_ls_number_restraints 0
_refine_ls_restrained_S_all 2.216
_refine_ls_R_factor_all 0.4019
_refine_ls_R_factor_gt 0.3371
_refine_ls_shift/su_max 1.088
_refine_ls_shift/su_mean 0.028
_refine_ls_structure_factor_coef Fsqd
_refine_ls_weighting_details 'w=1/[\s^2^(Fo^2^)+(0.2000P)^2^] where P=(Fo^2^+2Fc^2^)/3'
_refine_ls_weighting_scheme calc
_refine_ls_wR_factor_gt 0.6328
_refine_ls_wR_factor_ref 0.6754
_reflns_number_gt 303
_reflns_number_total 552
_reflns_threshold_expression 'I > 2\s(I)'
_cod_data_source_file td5026sup1.cif
_cod_data_source_block nicotinic_acid_2x-merged
_cod_depositor_comments
;
Adding full bibliography for 2311081--2311085.cif.

2017-03-30
Z value and formula fixed to values more according to usual
chemical conventions.                 miguel
;
_cod_original_formula_sum 'C H0.83 N0.17 O0.33'
_cod_original_formula_weight 20.52
_cod_original_formula_units_Z 24
_cod_original_cell_volume 581(2)
_cod_database_code 2311084
_cod_database_fobs_code 2311084
_shelx_space_group_comment
;
The symmetry employed for this shelxl refinement is uniquely defined
by the following loop, which should always be used as a source of
symmetry information in preference to the above space-group names.
They are only intended as comments.
;

loop_
_space_group_symop_operation_xyz
'x, y, z'
'-x, y+1/2, -z+1/2'
'-x, -y, -z'
'x, -y-1/2, z-1/2'

loop_
_atom_site_type_symbol
_atom_site_label
_atom_site_fract_x
_atom_site_fract_y
_atom_site_fract_z
_atom_site_U_iso_or_equiv
_atom_site_adp_type
_atom_site_calc_flag
_atom_site_occupancy
C C6 0.638(5) 0.5758(11) 0.292(2) 0.038(3) Uiso d 1
C C1 0.655(5) 0.7931(12) 0.279(2) 0.045(4) Uiso d 1
H H1 0.5230 0.7977 0.2588 0.054 Uiso calc 1
O O1 0.447(5) 0.5868(12) 0.249(2) 0.065(4) Uiso d 1
H HO 0.3923 0.5244 0.2173 0.00(2) Uiso calc 1
N N1 0.770(5) 0.8912(11) 0.289(2) 0.046(4) Uiso d 1
O O2 0.702(6) 0.4865(16) 0.299(3) 0.087(6) Uiso d 1
C C2 0.758(6) 0.6834(13) 0.302(3) 0.049(4) Uiso d 1
C C5 0.952(6) 0.8795(13) 0.334(2) 0.048(4) Uiso d 1
H H5 1.0262 0.9453 0.3455 0.058 Uiso calc 1
C C4 1.047(7) 0.7770(16) 0.366(3) 0.063(5) Uiso d 1
H H2 1.1840 0.7780 0.4048 0.075 Uiso calc 1
C C3 0.960(5) 0.6757(12) 0.345(2) 0.044(4) Uiso d 1
H H3 1.0266 0.6066 0.3577 0.053 Uiso calc 1

loop_
_atom_type_symbol
_atom_type_description
_atom_type_scat_dispersion_real
_atom_type_scat_dispersion_imag
_atom_type_scat_source
C C 0.0033 0.0016 'International Tables Vol C Tables 4.2.6.8 and 6.1.1.4'
H H 0.0000 0.0000 'International Tables Vol C Tables 4.2.6.8 and 6.1.1.4'
N N 0.0061 0.0033 'International Tables Vol C Tables 4.2.6.8 and 6.1.1.4'
O O 0.0106 0.0060 'International Tables Vol C Tables 4.2.6.8 and 6.1.1.4'

loop_
_geom_angle_atom_site_label_1
_geom_angle_atom_site_label_2
_geom_angle_atom_site_label_3
_geom_angle
O2 C6 O1 119(3)
O2 C6 C2 122(3)
O1 C6 C2 118.5(18)
N1 C1 C2 116(3)
N1 C1 H1 122.1
C2 C1 H1 122.1
C6 O1 HO 109.5
C5 N1 C1 118.8(17)
C3 C2 C1 123(2)
C3 C2 C6 120.4(17)
C1 C2 C6 117(3)
N1 C5 C4 125(3)
N1 C5 H5 117.7
C4 C5 H5 117.7
C3 C4 C5 125(4)
C3 C4 H2 117.6
C5 C4 H2 117.6
C4 C3 C2 113(3)
C4 C3 H3 123.4
C2 C3 H3 123.4

loop_
_geom_bond_atom_site_label_1
_geom_bond_atom_site_label_2
_geom_bond_distance
C6 O2 1.14(3)
C6 O1 1.32(5)
C6 C2 1.53(3)
C1 N1 1.41(3)
C1 C2 1.46(3)
C1 H1 0.9300
O1 HO 0.8200
N1 C5 1.26(5)
C2 C3 1.40(5)
C5 C4 1.36(4)
C5 H5 0.9300
C4 C3 1.33(3)
C4 H2 0.9300
C3 H3 0.9300
